data_1571916
loop_
_publ_author_name
'Escomel, L&#xe9;on'
'Martins, Frederico F.'
'Vendier, Laure'
'Coffinet, Ana&#xef;s'
'Queyriaux, Nicolas'
'Krewald, Vera'
'Simonneau, Antoine'

_publ_section_title
;
 Coordination of Al(C<sub>6</sub>F<sub>5</sub>)<sub>3</sub> <i>vs.</i>
 B(C<sub>6</sub>F<sub>5</sub>)<sub>3</sub> on group 6 end-on dinitrogen
 complexes: chemical and structural divergences.
;
_journal_issue 29
_journal_name_full 'Chemical science'
_journal_page_first 11321
_journal_page_last 11336
_journal_paper_doi 10.1039/d4sc02713b
_journal_volume 15
_journal_year 2024
_chemical_formula_moiety 'C30 H32 Al Cr F15 N4 P4'
_chemical_formula_sum 'C30 H32 Al Cr F15 N4 P4'
_chemical_formula_weight 936.45
_space_group_IT_number 2
_space_group_name_Hall '-P 1'
_space_group_name_H-M_alt 'P -1'
_symmetry_cell_setting triclinic
_symmetry_space_group_name_Hall '-P 1'
_symmetry_space_group_name_H-M 'P -1'
_atom_sites_solution_hydrogens difmap
_atom_sites_solution_primary direct
_audit_update_record
;
2024-04-09 deposited with the CCDC.	2024-06-16 downloaded from the CCDC.
;
_cell_angle_alpha 79.3130(13)
_cell_angle_beta 88.9694(13)
_cell_angle_gamma 70.6686(14)
_cell_formula_units_Z 2
_cell_length_a 10.01668(16)
_cell_length_b 12.25253(19)
_cell_length_c 17.2703(3)
_cell_measurement_reflns_used 25056
_cell_measurement_temperature 100
_cell_measurement_theta_max 79.43
_cell_measurement_theta_min 3.89
_cell_volume 1963.23(6)
_computing_cell_refinement
; 
 CrysAlisPro 1.171.42.102a (Rigaku OD, 2023)
;
_computing_data_collection 'CrysAlisPro 1.171.42.102a (Rigaku OD, 2023)'
_computing_data_reduction
; 
 CrysAlisPro 1.171.42.102a (Rigaku OD, 2023) 
;
_computing_molecular_graphics 'CAMERON (Watkin et al., 1996)'
_computing_publication_material 'CRYSTALS (Betteridge et al., 2003)'
_computing_structure_refinement 'CRYSTALS (Betteridge et al., 2003)'
_computing_structure_solution 'SHELXT (Sheldrick, 2015)'
_diffrn_ambient_temperature 100
_diffrn_detector 'Hybrid Pixel Array Detector'
_diffrn_detector_area_resol_mean 10.0000
_diffrn_detector_type HyPix
_diffrn_measured_fraction_theta_full 0.995
_diffrn_measured_fraction_theta_max 0.976
_diffrn_measurement_device 'four-circle diffractometer'
_diffrn_measurement_device_type 'XtaLAB Synergy, Dualflex, HyPix'
_diffrn_measurement_method '\f & \w scans'
_diffrn_radiation_monochromator mirror
_diffrn_radiation_probe x-ray
_diffrn_radiation_type 'Cu K\a'
_diffrn_radiation_wavelength 1.54184
_diffrn_reflns_av_R_equivalents 0.031
_diffrn_reflns_av_unetI/netI 0.043
_diffrn_reflns_limit_h_max 12
_diffrn_reflns_limit_h_min -12
_diffrn_reflns_limit_k_max 15
_diffrn_reflns_limit_k_min -15
_diffrn_reflns_limit_l_max 19
_diffrn_reflns_limit_l_min -21
_diffrn_reflns_number 41682
_diffrn_reflns_theta_full 75.910
_diffrn_reflns_theta_max 80.755
_diffrn_reflns_theta_min 2.606
_diffrn_source 'micro-focus sealed X-ray tube'
_diffrn_source_type 'PhotonJet (Cu) X-ray Source'
_diffrn_standards_number 0
_exptl_absorpt_coefficient_mu 5.085
_exptl_absorpt_correction_T_max 0.90
_exptl_absorpt_correction_T_min 0.57
_exptl_absorpt_correction_type multi-scan
_exptl_absorpt_process_details
; 
 CrysAlisPro 1.171.42.102a (Rigaku OD, 2023) 
;
_exptl_crystal_colour yellow
_exptl_crystal_density_diffrn 1.584
_exptl_crystal_density_meas ?
_exptl_crystal_density_method 'not measured'
_exptl_crystal_description plate
_exptl_crystal_F_000 944
_exptl_crystal_size_max 0.150
_exptl_crystal_size_mid 0.100
_exptl_crystal_size_min 0.020
_refine_diff_density_max 0.51
_refine_diff_density_min -0.67
_refine_ls_extinction_method None
_refine_ls_goodness_of_fit_ref 0.9840
_refine_ls_hydrogen_treatment noref
_refine_ls_matrix_type full
_refine_ls_number_parameters 496
_refine_ls_number_reflns 8441
_refine_ls_number_restraints 0
_refine_ls_R_factor_all 0.0400
_refine_ls_R_factor_gt 0.0377
_refine_ls_shift/su_max 0.0022214
_refine_ls_shift/su_mean 0.0000650
_refine_ls_structure_factor_coef Fsqd
_refine_ls_weighting_details
;
 Method= Modified Sheldrick 
 w=1/[\s^2^(F^2^) + ( 0.08P)^2^ + 1.29P] 
 ,where P=(max(Fo^2^,0) + 2Fc^2^)/3 
;
_refine_ls_weighting_scheme calc
_refine_ls_wR_factor_all 0.1141
_refine_ls_wR_factor_gt 0.1118
_refine_ls_wR_factor_ref 0.1141
_reflns_limit_h_max 12
_reflns_limit_h_min -12
_reflns_limit_k_max 15
_reflns_limit_k_min -15
_reflns_limit_l_max 21
_reflns_limit_l_min 0
_reflns_number_gt 7730
_reflns_number_total 8441
_reflns_threshold_expression I>2.0\s(I)
_oxford_diffrn_Wilson_B_factor 0.00
_oxford_diffrn_Wilson_scale 0.00
_oxford_refine_ls_r_factor_ref 0.0400
_oxford_refine_ls_scale 2.483(18)
_oxford_reflns_number_all 8441
_cod_data_source_file d4sc02713b2.cif
_cod_data_source_block 20231109LeonN
_cod_depositor_comments
;
The following automatic conversions were performed:

data item '_exptl_crystal_density_meas' value 'not measured' was
changed to '?' -- the value is perceived as not measured.

Automatic conversion script
Id: cif_fix_values 8170 2020-07-09 18:12:32Z antanas 

 Adding full bibliography for 1571910--1571919.cif.
;
_cod_original_cell_volume 1963.24(6)
_cod_original_sg_symbol_H-M 'P -1 '
_cod_database_code 1571916
_oxford_refine_reflns_threshold_expression I>-3.0\s(I)
_oxford_refine_ls_r_factor_all 0.0400
_oxford_refine_ls_wr_factor_all 0.1141

loop_
_symmetry_equiv_pos_as_xyz
x,y,z
-x,-y,-z

loop_
_atom_site_label
_atom_site_type_symbol
_atom_site_fract_x
_atom_site_fract_y
_atom_site_fract_z
_atom_site_U_iso_or_equiv
_atom_site_occupancy
_atom_site_adp_type
_atom_site_refinement_flags_posn
_atom_site_refinement_flags_adp
_atom_site_refinement_flags_occupancy
_atom_site_disorder_assembly
_atom_site_disorder_group
_atom_site_attached_hydrogens
Cr1 Cr 1.05343(3) 0.27053(3) 0.791558(17) 0.0202 1.0000 Uani . . . . . .
P2 P 0.87857(5) 0.19464(4) 0.76668(3) 0.0237 1.0000 Uani . . . . . .
P4 P 1.00536(5) 0.28599(4) 0.92164(3) 0.0235 1.0000 Uani . . . . . .
P3 P 1.23741(5) 0.33502(5) 0.81632(3) 0.0264 1.0000 Uani . . . . . .
P1 P 1.10851(6) 0.25037(5) 0.66270(3) 0.0289 1.0000 Uani . . . . . .
Al1 Al 0.76005(6) 0.67078(5) 0.71289(3) 0.0212 1.0000 Uani . . . . . .
F40 F 0.95791(14) 0.69536(13) 0.84037(7) 0.0358 1.0000 Uani . . . . . .
F49 F 0.54078(14) 0.90039(11) 0.63904(7) 0.0319 1.0000 Uani . . . . . .
F27 F 0.56352(13) 0.54454(11) 0.80183(8) 0.0322 1.0000 Uani . . . . . .
F51 F 0.72695(15) 0.52052(11) 0.57687(8) 0.0353 1.0000 Uani . . . . . .
F29 F 0.68620(14) 0.88171(11) 0.81369(8) 0.0363 1.0000 Uani . . . . . .
F30 F 0.52910(15) 0.91502(12) 0.94008(8) 0.0391 1.0000 Uani . . . . . .
F53 F 0.36666(16) 0.81656(15) 0.41521(9) 0.0471 1.0000 Uani . . . . . .
F52 F 0.55091(17) 0.59253(14) 0.44821(8) 0.0431 1.0000 Uani . . . . . .
F50 F 0.36070(14) 0.97030(12) 0.51075(8) 0.0390 1.0000 Uani . . . . . .
F41 F 1.18351(15) 0.76813(15) 0.83129(9) 0.0443 1.0000 Uani . . . . . .
F38 F 0.89236(17) 0.79510(16) 0.56274(8) 0.0458 1.0000 Uani . . . . . .
F42 F 1.26907(15) 0.85005(15) 0.68877(10) 0.0460 1.0000 Uani . . . . . .
F28 F 0.40854(15) 0.57779(13) 0.92840(9) 0.0402 1.0000 Uani . . . . . .
F31 F 0.38760(15) 0.76499(15) 0.99785(8) 0.0438 1.0000 Uani . . . . . .
F39 F 1.12144(19) 0.86352(18) 0.55480(9) 0.0577 1.0000 Uani . . . . . .
N3 N 1.17324(19) 0.10494(16) 0.82928(11) 0.0298 1.0000 Uani . . . . . .
N1 N 0.94071(17) 0.41539(14) 0.75925(9) 0.0215 1.0000 Uani . . . . . .
C43 C 0.6392(2) 0.70762(18) 0.61434(11) 0.0243 1.0000 Uani . . . . . .
C35 C 1.1555(2) 0.8146(2) 0.69301(15) 0.0331 1.0000 Uani . . . . . .
N2 N 0.86261(18) 0.51183(15) 0.73731(10) 0.0259 1.0000 Uani . . . . . .
C32 C 0.9140(2) 0.74312(17) 0.70205(12) 0.0244 1.0000 Uani . . . . . .
C48 C 0.6368(2) 0.63299(19) 0.56361(12) 0.0274 1.0000 Uani . . . . . .
C47 C 0.5467(2) 0.6672(2) 0.49707(13) 0.0318 1.0000 Uani . . . . . .
N4 N 1.2365(2) 0.01207(18) 0.85090(14) 0.0435 1.0000 Uani . . . . . .
C21 C 0.4682(2) 0.7465(2) 0.93568(12) 0.0303 1.0000 Uani . . . . . .
C15 C 1.4130(2) 0.2253(2) 0.84445(16) 0.0389 1.0000 Uani . . . . . .
H151 H 1.4057 0.1674 0.8905 0.0571 1.0000 Uiso . . . . . .
H152 H 1.4484 0.1851 0.8004 0.0571 1.0000 Uiso . . . . . .
H153 H 1.4779 0.2644 0.8576 0.0571 1.0000 Uiso . . . . . .
C22 C 0.5391(2) 0.82287(19) 0.90555(13) 0.0289 1.0000 Uani . . . . . .
C3 C 0.9328(2) 0.1145(2) 0.68502(15) 0.0358 1.0000 Uani . . . . . .
H31 H 1.0102 0.0392 0.7038 0.0426 1.0000 Uiso . . . . . .
H32 H 0.8520 0.0966 0.6652 0.0426 1.0000 Uiso . . . . . .
C45 C 0.4514(2) 0.85943(19) 0.52822(13) 0.0297 1.0000 Uani . . . . . .
C9 C 0.8294(3) 0.0851(2) 0.83860(15) 0.0419 1.0000 Uani . . . . . .
H91 H 0.9152 0.0203 0.8606 0.0626 1.0000 Uiso . . . . . .
H92 H 0.7793 0.1223 0.8812 0.0626 1.0000 Uiso . . . . . .
H93 H 0.7677 0.0543 0.8123 0.0626 1.0000 Uiso . . . . . .
C7 C 1.0927(3) 0.3815(2) 0.58841(14) 0.0374 1.0000 Uani . . . . . .
H71 H 1.0008 0.4417 0.5917 0.0553 1.0000 Uiso . . . . . .
H72 H 1.1688 0.4117 0.5980 0.0553 1.0000 Uiso . . . . . .
H73 H 1.1002 0.3611 0.5359 0.0553 1.0000 Uiso . . . . . .
C14 C 1.2808(3) 0.4487(2) 0.74622(15) 0.0377 1.0000 Uani . . . . . .
H141 H 1.3306 0.4143 0.7026 0.0554 1.0000 Uiso . . . . . .
H142 H 1.1935 0.5125 0.7257 0.0554 1.0000 Uiso . . . . . .
H143 H 1.3418 0.4797 0.7730 0.0554 1.0000 Uiso . . . . . .
C33 C 0.9619(2) 0.7868(2) 0.63125(12) 0.0302 1.0000 Uani . . . . . .
C36 C 1.1116(2) 0.7737(2) 0.76515(13) 0.0299 1.0000 Uani . . . . . .
C46 C 0.4536(2) 0.7810(2) 0.48009(13) 0.0330 1.0000 Uani . . . . . .
C23 C 0.6199(2) 0.80348(18) 0.84059(12) 0.0249 1.0000 Uani . . . . . .
C20 C 0.4784(2) 0.65244(19) 0.90008(13) 0.0284 1.0000 Uani . . . . . .
C12 C 1.2000(2) 0.4039(2) 0.90473(14) 0.0336 1.0000 Uani . . . . . .
H121 H 1.2877 0.4111 0.9252 0.0398 1.0000 Uiso . . . . . .
H122 H 1.1289 0.4837 0.8906 0.0398 1.0000 Uiso . . . . . .
C18 C 0.6358(2) 0.70946(17) 0.80320(11) 0.0229 1.0000 Uani . . . . . .
C16 C 0.9980(3) 0.1627(2) 0.99749(13) 0.0395 1.0000 Uani . . . . . .
H161 H 0.9119 0.1448 0.9886 0.0586 1.0000 Uiso . . . . . .
H162 H 1.0813 0.0932 0.9950 0.0586 1.0000 Uiso . . . . . .
H163 H 0.9976 0.1836 1.0496 0.0586 1.0000 Uiso . . . . . .
C8 C 0.7051(2) 0.3002(2) 0.73305(14) 0.0324 1.0000 Uani . . . . . .
H81 H 0.6617 0.3398 0.7760 0.0475 1.0000 Uiso . . . . . .
H82 H 0.7154 0.3589 0.6883 0.0475 1.0000 Uiso . . . . . .
H83 H 0.6451 0.2591 0.7163 0.0475 1.0000 Uiso . . . . . .
C34 C 1.0800(3) 0.8221(2) 0.62512(14) 0.0365 1.0000 Uani . . . . . .
C17 C 0.8442(2) 0.4022(2) 0.93779(13) 0.0314 1.0000 Uani . . . . . .
H171 H 0.8460 0.4781 0.9083 0.0462 1.0000 Uiso . . . . . .
H172 H 0.7617 0.3862 0.9195 0.0462 1.0000 Uiso . . . . . .
H173 H 0.8384 0.4046 0.9941 0.0462 1.0000 Uiso . . . . . .
C11 C 1.1440(2) 0.3271(2) 0.96731(13) 0.0327 1.0000 Uani . . . . . .
H111 H 1.1035 0.3705 1.0098 0.0388 1.0000 Uiso . . . . . .
H112 H 1.2224 0.2549 0.9907 0.0388 1.0000 Uiso . . . . . .
C6 C 1.2804(3) 0.1501(2) 0.64353(16) 0.0415 1.0000 Uani . . . . . .
H61 H 1.3553 0.1775 0.6597 0.0612 1.0000 Uiso . . . . . .
H62 H 1.2933 0.0710 0.6737 0.0612 1.0000 Uiso . . . . . .
H63 H 1.2852 0.1481 0.5871 0.0612 1.0000 Uiso . . . . . .
C4 C 0.9833(3) 0.1907(3) 0.61970(15) 0.0414 1.0000 Uani . . . . . .
H41 H 0.9013 0.2569 0.5927 0.0495 1.0000 Uiso . . . . . .
H42 H 1.0316 0.1438 0.5803 0.0495 1.0000 Uiso . . . . . .
C19 C 0.5599(2) 0.63707(18) 0.83513(12) 0.0251 1.0000 Uani . . . . . .
C44 C 0.5444(2) 0.82069(18) 0.59342(12) 0.0256 1.0000 Uani . . . . . .
C37 C 0.9937(2) 0.73845(18) 0.76769(12) 0.0259 1.0000 Uani . . . . . .

loop_
_atom_site_aniso_label
_atom_site_aniso_U_11
_atom_site_aniso_U_22
_atom_site_aniso_U_33
_atom_site_aniso_U_23
_atom_site_aniso_U_13
_atom_site_aniso_U_12
Cr1 0.01918(16) 0.02233(16) 0.01866(16) -0.00398(12) -0.00020(12) -0.00640(12)
P2 0.0237(2) 0.0236(2) 0.0246(2) -0.00391(18) -0.00217(18) -0.00892(18)
P4 0.0264(2) 0.0255(2) 0.0183(2) -0.00247(18) -0.00042(18) -0.00927(19)
P3 0.0203(2) 0.0319(3) 0.0285(3) -0.0068(2) 0.00079(19) -0.01030(19)
P1 0.0304(3) 0.0332(3) 0.0232(2) -0.0086(2) 0.0055(2) -0.0093(2)
Al1 0.0206(3) 0.0235(3) 0.0193(3) -0.0030(2) -0.0004(2) -0.0078(2)
F40 0.0359(7) 0.0515(8) 0.0224(6) 0.0015(5) -0.0034(5) -0.0221(6)
F49 0.0350(6) 0.0284(6) 0.0300(6) -0.0076(5) -0.0022(5) -0.0062(5)
F27 0.0302(6) 0.0313(6) 0.0423(7) -0.0139(5) 0.0065(5) -0.0162(5)
F51 0.0405(7) 0.0290(6) 0.0340(7) -0.0090(5) -0.0018(5) -0.0067(5)
F29 0.0394(7) 0.0311(6) 0.0459(8) -0.0118(6) 0.0073(6) -0.0195(6)
F30 0.0379(7) 0.0422(7) 0.0410(7) -0.0251(6) 0.0004(6) -0.0090(6)
F53 0.0412(8) 0.0631(10) 0.0331(7) -0.0055(7) -0.0170(6) -0.0129(7)
F52 0.0527(8) 0.0508(8) 0.0330(7) -0.0173(6) -0.0050(6) -0.0214(7)
F50 0.0308(7) 0.0383(7) 0.0365(7) 0.0002(6) -0.0058(5) -0.0001(5)
F41 0.0332(7) 0.0667(10) 0.0387(8) -0.0096(7) -0.0091(6) -0.0240(7)
F38 0.0500(8) 0.0782(11) 0.0212(6) -0.0049(6) 0.0018(6) -0.0398(8)
F42 0.0336(7) 0.0624(9) 0.0559(9) -0.0183(7) 0.0112(6) -0.0311(7)
F28 0.0341(7) 0.0461(8) 0.0443(8) -0.0028(6) 0.0112(6) -0.0220(6)
F31 0.0346(7) 0.0655(10) 0.0327(7) -0.0182(7) 0.0130(6) -0.0143(7)
F39 0.0618(10) 0.0945(13) 0.0354(8) -0.0079(8) 0.0155(7) -0.0539(10)
N3 0.0272(8) 0.0270(9) 0.0327(9) -0.0057(7) -0.0050(7) -0.0054(7)
N1 0.0211(7) 0.0274(8) 0.0178(7) -0.0051(6) 0.0009(6) -0.0099(6)
C43 0.0224(9) 0.0302(10) 0.0212(9) -0.0051(7) 0.0016(7) -0.0099(7)
C35 0.0245(10) 0.0379(11) 0.0438(12) -0.0123(9) 0.0064(9) -0.0174(9)
N2 0.0277(8) 0.0230(8) 0.0251(8) -0.0032(6) -0.0010(7) -0.0066(7)
C32 0.0220(8) 0.0269(9) 0.0245(9) -0.0039(7) 0.0009(7) -0.0090(7)
C48 0.0262(9) 0.0311(10) 0.0250(9) -0.0054(8) 0.0011(8) -0.0097(8)
C47 0.0332(11) 0.0423(12) 0.0259(10) -0.0118(9) 0.0019(8) -0.0178(9)
N4 0.0393(11) 0.0293(10) 0.0542(13) -0.0046(9) -0.0126(10) -0.0023(9)
C21 0.0210(9) 0.0441(12) 0.0228(9) -0.0078(8) 0.0019(7) -0.0064(8)
C15 0.0244(10) 0.0471(13) 0.0432(13) -0.0090(10) -0.0027(9) -0.0090(9)
C22 0.0250(9) 0.0324(10) 0.0287(10) -0.0119(8) -0.0050(8) -0.0049(8)
C3 0.0311(11) 0.0377(12) 0.0415(12) -0.0176(10) -0.0000(9) -0.0098(9)
C45 0.0244(9) 0.0323(10) 0.0267(10) -0.0005(8) -0.0012(8) -0.0048(8)
C9 0.0512(14) 0.0423(13) 0.0376(12) 0.0014(10) -0.0054(11) -0.0270(11)
C7 0.0399(12) 0.0421(12) 0.0266(10) -0.0030(9) 0.0057(9) -0.0112(10)
C14 0.0366(12) 0.0431(13) 0.0400(12) -0.0073(10) 0.0054(10) -0.0224(10)
C33 0.0307(10) 0.0405(11) 0.0232(10) -0.0057(8) 0.0022(8) -0.0172(9)
C36 0.0234(9) 0.0361(11) 0.0325(11) -0.0092(9) -0.0026(8) -0.0113(8)
C46 0.0278(10) 0.0469(13) 0.0229(10) -0.0022(9) -0.0072(8) -0.0125(9)
C23 0.0218(9) 0.0278(9) 0.0263(9) -0.0048(8) -0.0015(7) -0.0098(7)
C20 0.0212(9) 0.0353(11) 0.0290(10) -0.0021(8) 0.0004(8) -0.0120(8)
C12 0.0308(10) 0.0425(12) 0.0345(11) -0.0136(9) 0.0014(9) -0.0184(9)
C18 0.0208(8) 0.0253(9) 0.0214(9) -0.0029(7) -0.0015(7) -0.0069(7)
C16 0.0612(16) 0.0337(12) 0.0241(10) 0.0008(9) 0.0004(10) -0.0198(11)
C8 0.0247(9) 0.0324(10) 0.0418(12) -0.0102(9) -0.0011(9) -0.0099(8)
C34 0.0377(12) 0.0470(13) 0.0315(11) -0.0085(10) 0.0115(9) -0.0231(10)
C17 0.0317(10) 0.0355(11) 0.0259(10) -0.0071(8) 0.0035(8) -0.0093(9)
C11 0.0319(11) 0.0432(12) 0.0260(10) -0.0090(9) -0.0027(8) -0.0148(9)
C6 0.0375(12) 0.0428(13) 0.0426(13) -0.0144(11) 0.0129(10) -0.0084(10)
C4 0.0400(13) 0.0594(16) 0.0313(12) -0.0193(11) 0.0034(10) -0.0195(12)
C19 0.0215(9) 0.0276(9) 0.0266(9) -0.0067(7) 0.0003(7) -0.0081(7)
C44 0.0248(9) 0.0313(10) 0.0222(9) -0.0064(8) 0.0023(7) -0.0107(8)
C37 0.0242(9) 0.0298(10) 0.0243(9) -0.0028(8) -0.0005(7) -0.0109(8)

loop_
_atom_type_symbol
_atom_type_scat_dispersion_real
_atom_type_scat_dispersion_imag
_atom_type_scat_Cromer_Mann_a1
_atom_type_scat_Cromer_Mann_b1
_atom_type_scat_Cromer_Mann_a2
_atom_type_scat_Cromer_Mann_b2
_atom_type_scat_Cromer_Mann_a3
_atom_type_scat_Cromer_Mann_b3
_atom_type_scat_Cromer_Mann_a4
_atom_type_scat_Cromer_Mann_b4
_atom_type_scat_Cromer_Mann_c
_atom_type_scat_source
C 0.0181 0.0091 2.3100 20.8439 1.0200 10.2075 1.5886 0.5687 0.8650 51.6512 0.2156 'International Tables Vol C 4.2.6.8 and 6.1.1.4'
H 0.0000 0.0000 0.4930 10.5109 0.3229 26.1257 0.1402 3.1424 0.0408 57.7998 0.0030 'International Tables Vol C 4.2.6.8 and 6.1.1.4'
Cr -0.1635 2.4439 10.6406 6.1038 7.3537 0.3920 3.3240 20.2626 1.4922 98.7399 1.1832 'International Tables Vol C 4.2.6.8 and 6.1.1.4'
F 0.0727 0.0534 3.5392 10.2825 2.6412 4.2944 1.5170 0.2615 1.0243 26.1476 0.2776 'International Tables Vol C 4.2.6.8 and 6.1.1.4'
N 0.0311 0.0180 12.2126 0.0057 3.1322 9.8933 2.0125 28.9975 1.1663 0.5826 -11.5290 'International Tables Vol C 4.2.6.8 and 6.1.1.4'
P 0.2955 0.4335 6.4345 1.9067 4.1791 27.1570 1.7800 0.5260 1.4908 68.1645 1.1149 'International Tables Vol C 4.2.6.8 and 6.1.1.4'
Al 0.2130 0.2455 6.4202 3.0387 1.9002 0.7426 1.5936 31.5472 1.9646 85.0886 1.1151 'International Tables Vol C 4.2.6.8 and 6.1.1.4'

loop_
_geom_angle_atom_site_label_1
_geom_angle_site_symmetry_1
_geom_angle_atom_site_label_2
_geom_angle_site_symmetry_2
_geom_angle_atom_site_label_3
_geom_angle_site_symmetry_3
_geom_angle
_geom_angle_publ_flag
P2 . Cr1 . P4 . 97.80(2) yes
P2 . Cr1 . P3 . 176.55(2) yes
P4 . Cr1 . P3 . 83.26(2) yes
P2 . Cr1 . P1 . 82.93(2) yes
P4 . Cr1 . P1 . 178.15(2) yes
P3 . Cr1 . P1 . 95.91(2) yes
P2 . Cr1 . N3 . 85.86(5) yes
P4 . Cr1 . N3 . 88.49(6) yes
P3 . Cr1 . N3 . 90.89(6) yes
P1 . Cr1 . N3 . 89.86(6) yes
P2 . Cr1 . N1 . 91.89(5) yes
P4 . Cr1 . N1 . 90.68(5) yes
P3 . Cr1 . N1 . 91.38(5) yes
P1 . Cr1 . N1 . 91.00(5) yes
N3 . Cr1 . N1 . 177.47(7) yes
Cr1 . P2 . C3 . 108.20(8) yes
Cr1 . P2 . C9 . 123.67(8) yes
C3 . P2 . C9 . 100.79(12) yes
Cr1 . P2 . C8 . 116.89(7) yes
C3 . P2 . C8 . 103.72(11) yes
C9 . P2 . C8 . 100.91(12) yes
Cr1 . P4 . C16 . 123.38(8) yes
Cr1 . P4 . C17 . 116.44(7) yes
C16 . P4 . C17 . 101.53(11) yes
Cr1 . P4 . C11 . 110.27(7) yes
C16 . P4 . C11 . 100.23(11) yes
C17 . P4 . C11 . 101.94(10) yes
Cr1 . P3 . C15 . 118.56(9) yes
Cr1 . P3 . C14 . 122.08(8) yes
C15 . P3 . C14 . 101.80(12) yes
Cr1 . P3 . C12 . 108.90(7) yes
C15 . P3 . C12 . 101.07(11) yes
C14 . P3 . C12 . 101.28(11) yes
Cr1 . P1 . C7 . 119.23(8) yes
Cr1 . P1 . C6 . 119.42(9) yes
C7 . P1 . C6 . 101.94(12) yes
Cr1 . P1 . C4 . 110.05(8) yes
C7 . P1 . C4 . 101.26(12) yes
C6 . P1 . C4 . 102.27(12) yes
C43 . Al1 . N2 . 110.58(8) yes
C43 . Al1 . C32 . 113.68(8) yes
N2 . Al1 . C32 . 101.97(8) yes
C43 . Al1 . C18 . 109.30(8) yes
N2 . Al1 . C18 . 107.07(8) yes
C32 . Al1 . C18 . 113.84(8) yes
Cr1 . N3 . N4 . 178.0(2) yes
Cr1 . N1 . N2 . 178.55(15) yes
Al1 . C43 . C48 . 128.06(16) yes
Al1 . C43 . C44 . 117.22(15) yes
C48 . C43 . C44 . 114.71(18) yes
F42 . C35 . C36 . 120.2(2) yes
F42 . C35 . C34 . 120.1(2) yes
C36 . C35 . C34 . 119.72(19) yes
Al1 . N2 . N1 . 170.26(16) yes
Al1 . C32 . C33 . 125.19(15) yes
Al1 . C32 . C37 . 120.12(15) yes
C33 . C32 . C37 . 114.19(18) yes
F51 . C48 . C43 . 120.30(18) yes
F51 . C48 . C47 . 116.24(19) yes
C43 . C48 . C47 . 123.5(2) yes
F52 . C47 . C48 . 121.4(2) yes
F52 . C47 . C46 . 119.7(2) yes
C48 . C47 . C46 . 118.9(2) yes
F31 . C21 . C22 . 120.3(2) yes
F31 . C21 . C20 . 120.3(2) yes
C22 . C21 . C20 . 119.35(19) yes
P3 . C15 . H151 . 109.3 no
P3 . C15 . H152 . 109.4 no
H151 . C15 . H152 . 109.3 no
P3 . C15 . H153 . 109.6 no
H151 . C15 . H153 . 109.5 no
H152 . C15 . H153 . 109.7 no
F30 . C22 . C21 . 119.5(2) yes
F30 . C22 . C23 . 121.0(2) yes
C21 . C22 . C23 . 119.52(19) yes
P2 . C3 . H31 . 109.8 no
P2 . C3 . H32 . 109.9 no
H31 . C3 . H32 . 108.5 no
P2 . C3 . C4 . 108.59(16) yes
H31 . C3 . C4 . 110.0 no
H32 . C3 . C4 . 110.1 no
F50 . C45 . C46 . 119.74(19) yes
F50 . C45 . C44 . 122.0(2) yes
C46 . C45 . C44 . 118.3(2) yes
P2 . C9 . H91 . 109.5 no
P2 . C9 . H92 . 109.5 no
H91 . C9 . H92 . 109.5 no
P2 . C9 . H93 . 109.5 no
H91 . C9 . H93 . 109.5 no
H92 . C9 . H93 . 109.5 no
P1 . C7 . H71 . 109.4 no
P1 . C7 . H72 . 109.3 no
H71 . C7 . H72 . 109.5 no
P1 . C7 . H73 . 109.4 no
H71 . C7 . H73 . 109.6 no
H72 . C7 . H73 . 109.5 no
P3 . C14 . H141 . 109.4 no
P3 . C14 . H142 . 109.5 no
H141 . C14 . H142 . 109.6 no
P3 . C14 . H143 . 109.4 no
H141 . C14 . H143 . 109.4 no
H142 . C14 . H143 . 109.5 no
F38 . C33 . C32 . 119.53(18) yes
F38 . C33 . C34 . 116.47(19) yes
C32 . C33 . C34 . 124.0(2) yes
F41 . C36 . C35 . 119.82(19) yes
F41 . C36 . C37 . 121.3(2) yes
C35 . C36 . C37 . 118.87(19) yes
F53 . C46 . C45 . 119.8(2) yes
F53 . C46 . C47 . 119.9(2) yes
C45 . C46 . C47 . 120.33(19) yes
F29 . C23 . C22 . 116.67(18) yes
F29 . C23 . C18 . 119.68(18) yes
C22 . C23 . C18 . 123.65(19) yes
F28 . C20 . C21 . 119.99(19) yes
F28 . C20 . C19 . 121.0(2) yes
C21 . C20 . C19 . 118.99(19) yes
P3 . C12 . H121 . 109.8 no
P3 . C12 . H122 . 109.8 no
H121 . C12 . H122 . 108.4 no
P3 . C12 . C11 . 108.76(15) yes
H121 . C12 . C11 . 110.0 no
H122 . C12 . C11 . 110.0 no
C23 . C18 . Al1 . 125.73(15) yes
C23 . C18 . C19 . 114.20(18) yes
Al1 . C18 . C19 . 120.04(15) yes
P4 . C16 . H161 . 109.6 no
P4 . C16 . H162 . 109.4 no
H161 . C16 . H162 . 109.4 no
P4 . C16 . H163 . 109.5 no
H161 . C16 . H163 . 109.5 no
H162 . C16 . H163 . 109.3 no
P2 . C8 . H81 . 109.5 no
P2 . C8 . H82 . 109.3 no
H81 . C8 . H82 . 109.5 no
P2 . C8 . H83 . 109.5 no
H81 . C8 . H83 . 109.7 no
H82 . C8 . H83 . 109.4 no
C33 . C34 . F39 . 121.3(2) yes
C33 . C34 . C35 . 118.9(2) yes
F39 . C34 . C35 . 119.8(2) yes
P4 . C17 . H171 . 109.4 no
P4 . C17 . H172 . 109.4 no
H171 . C17 . H172 . 109.5 no
P4 . C17 . H173 . 109.5 no
H171 . C17 . H173 . 109.6 no
H172 . C17 . H173 . 109.5 no
C12 . C11 . P4 . 109.49(15) yes
C12 . C11 . H111 . 109.9 no
P4 . C11 . H111 . 109.7 no
C12 . C11 . H112 . 109.8 no
P4 . C11 . H112 . 109.6 no
H111 . C11 . H112 . 108.3 no
P1 . C6 . H61 . 109.4 no
P1 . C6 . H62 . 109.4 no
H61 . C6 . H62 . 109.4 no
P1 . C6 . H63 . 109.5 no
H61 . C6 . H63 . 109.5 no
H62 . C6 . H63 . 109.6 no
C3 . C4 . P1 . 109.47(16) yes
C3 . C4 . H41 . 109.9 no
P1 . C4 . H41 . 109.5 no
C3 . C4 . H42 . 110.0 no
P1 . C4 . H42 . 109.6 no
H41 . C4 . H42 . 108.3 no
F27 . C19 . C18 . 119.47(18) yes
F27 . C19 . C20 . 116.28(18) yes
C18 . C19 . C20 . 124.25(19) yes
F49 . C44 . C43 . 118.82(17) yes
F49 . C44 . C45 . 116.80(18) yes
C43 . C44 . C45 . 124.37(19) yes
F40 . C37 . C36 . 116.29(18) yes
F40 . C37 . C32 . 119.41(17) yes
C36 . C37 . C32 . 124.30(19) yes

loop_
_geom_bond_atom_site_label_1
_geom_bond_site_symmetry_1
_geom_bond_atom_site_label_2
_geom_bond_site_symmetry_2
_geom_bond_distance
_geom_bond_publ_flag
Cr1 . P2 . 2.3174(5) yes
Cr1 . P4 . 2.3179(5) yes
Cr1 . P3 . 2.3068(6) yes
Cr1 . P1 . 2.3210(6) yes
Cr1 . N3 . 1.9766(18) yes
Cr1 . N1 . 1.7507(17) yes
P2 . C3 . 1.839(2) yes
P2 . C9 . 1.839(3) yes
P2 . C8 . 1.816(2) yes
P4 . C16 . 1.828(2) yes
P4 . C17 . 1.822(2) yes
P4 . C11 . 1.859(2) yes
P3 . C15 . 1.833(2) yes
P3 . C14 . 1.830(2) yes
P3 . C12 . 1.852(2) yes
P1 . C7 . 1.824(2) yes
P1 . C6 . 1.820(3) yes
P1 . C4 . 1.871(3) yes
Al1 . C43 . 1.998(2) yes
Al1 . N2 . 1.8473(18) yes
Al1 . C32 . 2.007(2) yes
Al1 . C18 . 2.005(2) yes
F40 . C37 . 1.359(2) yes
F49 . C44 . 1.355(2) yes
F27 . C19 . 1.353(2) yes
F51 . C48 . 1.354(2) yes
F29 . C23 . 1.349(2) yes
F30 . C22 . 1.347(2) yes
F53 . C46 . 1.344(2) yes
F52 . C47 . 1.345(3) yes
F50 . C45 . 1.343(2) yes
F41 . C36 . 1.340(2) yes
F38 . C33 . 1.354(2) yes
F42 . C35 . 1.342(2) yes
F28 . C20 . 1.345(2) yes
F31 . C21 . 1.340(2) yes
F39 . C34 . 1.341(3) yes
N3 . N4 . 1.100(3) yes
N1 . N2 . 1.177(2) yes
C43 . C48 . 1.385(3) yes
C43 . C44 . 1.381(3) yes
C35 . C36 . 1.375(3) yes
C35 . C34 . 1.379(3) yes
C32 . C33 . 1.385(3) yes
C32 . C37 . 1.380(3) yes
C48 . C47 . 1.385(3) yes
C47 . C46 . 1.378(3) yes
C21 . C22 . 1.377(3) yes
C21 . C20 . 1.378(3) yes
C15 . H151 . 0.982 no
C15 . H152 . 0.980 no
C15 . H153 . 0.977 no
C22 . C23 . 1.382(3) yes
C3 . H31 . 0.990 no
C3 . H32 . 0.988 no
C3 . C4 . 1.517(4) yes
C45 . C46 . 1.378(3) yes
C45 . C44 . 1.381(3) yes
C9 . H91 . 0.980 no
C9 . H92 . 0.980 no
C9 . H93 . 0.980 no
C7 . H71 . 0.979 no
C7 . H72 . 0.980 no
C7 . H73 . 0.979 no
C14 . H141 . 0.980 no
C14 . H142 . 0.979 no
C14 . H143 . 0.981 no
C33 . C34 . 1.384(3) yes
C36 . C37 . 1.383(3) yes
C23 . C18 . 1.386(3) yes
C20 . C19 . 1.380(3) yes
C12 . H121 . 0.989 no
C12 . H122 . 0.990 no
C12 . C11 . 1.523(3) yes
C18 . C19 . 1.385(3) yes
C16 . H161 . 0.979 no
C16 . H162 . 0.982 no
C16 . H163 . 0.980 no
C8 . H81 . 0.978 no
C8 . H82 . 0.982 no
C8 . H83 . 0.979 no
C17 . H171 . 0.980 no
C17 . H172 . 0.980 no
C17 . H173 . 0.979 no
C11 . H111 . 0.989 no
C11 . H112 . 0.991 no
C6 . H61 . 0.981 no
C6 . H62 . 0.980 no
C6 . H63 . 0.979 no
C4 . H41 . 0.991 no
C4 . H42 . 0.988 no
